data_1533415
loop_
_publ_author_name
'Schuepp, B.'
'Shlyk, L.'
'Prots', Yu.'
'Krabbes, G.'
'Baecher, I.'

_publ_section_title
;
 Preparation and crystal structure of members of the solid solution phase
 Ba5 Ru2-x Al1+x-y Cuy O11 with x = 0.378, y = 0.085 and x = 0.5, y = 0
;
_journal_name_full 'Journal of Solid State Chemistry'
_journal_page_first 1393
_journal_page_last 1400
_journal_volume 177
_journal_year 2004
_chemical_formula_sum 'Al1.293 Ba5 Cu0.085 O11 Ru1.622'
_chemical_name_systematic 'Ba5 Ru1.622 Al1.293 Cu0.085 O11'
_space_group_IT_number 62
_symmetry_space_group_name_Hall '-P 2ac 2n'
_symmetry_space_group_name_H-M 'P n m a'
_cell_angle_alpha 90
_cell_angle_beta 90
_cell_angle_gamma 90
_cell_formula_units_Z 4
_cell_length_a 18.615
_cell_length_b 5.771
_cell_length_c 11.098
_cell_volume 1192.227
_citation_journal_id_ASTM JSSCBI
_cod_data_source_file Schuepp_JSSCBI_2004_1661.cif
_cod_data_source_block Al1.293Ba5Cu0.085O11Ru1.622
_cod_database_code 1533415

loop_
_symmetry_equiv_pos_as_xyz
x,y,z
-x+1/2,-y,z+1/2
x+1/2,-y+1/2,-z+1/2
-x,y+1/2,-z
-x,-y,-z
x-1/2,y,-z-1/2
-x-1/2,y-1/2,z-1/2
x,-y-1/2,z

loop_
_atom_site_label
_atom_site_type_symbol
_atom_site_fract_x
_atom_site_fract_y
_atom_site_fract_z
_atom_site_occupancy
_atom_site_U_iso_or_equiv
O2 O-2 0.348 0.25 0.1912 1 0.0
Ru2 Ru+4 0.06481 0.25 0.29744 0.695 0.0
Ba3 Ba+2 0.47231 0.25 0.6057 1 0.0
Ru1 Ru+4 0.43139 0.25 0.29411 0.927 0.0
Ba4 Ba+2 0.4312 0.25 0.97201 1 0.0
Al2 Al+3 0.06481 0.25 0.29744 0.305 0.0
O1 O-2 0.0287 0.25 0.1237 1 0.0
Ba5 Ba+2 0.24922 0.25 0.37606 1 0.0
O8 O-2 0.3982 0.0128 0.3961 1 0.0
Ba2 Ba+2 0.17492 0.25 0.05034 1 0.0
O5 O-2 0.2535 0.25 0.8622 1 0.0
O4 O-2 0.2723 0.25 0.6001 1 0.0
O7 O-2 0.1326 0.0027 0.2525 1 0.0
Al1 Al+3 0.43139 0.25 0.29411 0.073 0.0
Ba1 Ba+2 0.13831 0.25 0.69066 1 0.0
Cu1 Cu+2 0.3112 0.25 0.7417 0.085 0.0
O3 O-2 0.0929 0.25 0.4598 1 0.0
Al3 Al+3 0.3112 0.25 0.7417 0.915 0.0
O6 O-2 0.4845 0.02 0.1818 1 0.0
